data_7717962
loop_
_publ_author_name
'Rogozhin, Anton'
'Ilichev, Vasily A.'
'Pavlov, Dmitry Igorevich'
'Bochkarev, Mikhail N.'

_publ_section_title
;
 Structurally Isomeric Ditopic 2-Mercaptobenzoxazole and
 2-Hydroxybenzothiazole as Ligands for Design of 2D Sodium-Based
 Luminescent Coordination Polymers
;
_journal_name_full 'Dalton Transactions'
_journal_paper_doi 10.1039/D4DT03427A
_journal_year 2025
_chemical_formula_sum 'C8 H11 N Na O3 S'
_chemical_formula_weight 224.23
_space_group_crystal_system monoclinic
_space_group_IT_number 14
_space_group_name_Hall '-P 2ybc'
_space_group_name_H-M_alt 'P 1 21/c 1'
_atom_sites_solution_hydrogens geom
_audit_creation_method SHELXL-2018/3
_audit_update_record
;
2024-12-02 deposited with the CCDC.	2025-01-28 downloaded from the CCDC.
;
_cell_angle_alpha 90
_cell_angle_beta 95.063(2)
_cell_angle_gamma 90
_cell_formula_units_Z 4
_cell_length_a 6.2801(5)
_cell_length_b 11.4240(8)
_cell_length_c 14.7832(9)
_cell_measurement_reflns_used 4650
_cell_measurement_temperature 220(2)
_cell_measurement_theta_max 26.3138
_cell_measurement_theta_min 3.2566
_cell_volume 1056.47(13)
_computing_cell_refinement 'SAINT (Bruker-AXS, 2016)'
_computing_data_collection 'APEX3 (Bruker-AXS, 2016)'
_computing_data_reduction 'SAINT (Bruker-AXS, 2016)'
_computing_structure_refinement 'SHELXL-2018/3 (Sheldrick, 2018)'
_computing_structure_solution 'SHELXT 2018/2 (Sheldrick, 2018)'
_diffrn_ambient_temperature 220(2)
_diffrn_detector PIXEL
_diffrn_detector_area_resol_mean 7.41
_diffrn_detector_type 'Bruker PHOTON III area detector'
_diffrn_measured_fraction_theta_full 0.998
_diffrn_measured_fraction_theta_max 0.997
_diffrn_measurement_device 'three-circle diffractometer'
_diffrn_measurement_device_type 'Bruker D8 Venture diffractometer'
_diffrn_measurement_method '\w and \f scans'
_diffrn_radiation_monochromator 'Incoatec HELIOS multilayer mirrors'
_diffrn_radiation_type MoK\a
_diffrn_radiation_wavelength 0.71073
_diffrn_reflns_av_R_equivalents 0.0313
_diffrn_reflns_av_unetI/netI 0.0234
_diffrn_reflns_Laue_measured_fraction_full 0.998
_diffrn_reflns_Laue_measured_fraction_max 0.997
_diffrn_reflns_limit_h_max 7
_diffrn_reflns_limit_h_min -7
_diffrn_reflns_limit_k_max 14
_diffrn_reflns_limit_k_min -14
_diffrn_reflns_limit_l_max 18
_diffrn_reflns_limit_l_min -17
_diffrn_reflns_number 10153
_diffrn_reflns_point_group_measured_fraction_full 0.998
_diffrn_reflns_point_group_measured_fraction_max 0.997
_diffrn_reflns_theta_full 25.242
_diffrn_reflns_theta_max 26.386
_diffrn_reflns_theta_min 2.766
_diffrn_source 'Incoatec IuS3.0 microfocus X-ray tube'
_exptl_absorpt_coefficient_mu 0.327
_exptl_absorpt_correction_T_max 0.7454
_exptl_absorpt_correction_T_min 0.6892
_exptl_absorpt_correction_type multi-scan
_exptl_absorpt_process_details
;
 SADABS 2016/2: Krause, L., Herbst-Irmer, R., Sheldrick G.M. & Stalke D.,
 J. Appl. Cryst. 48 (2015) 3-10
;
_exptl_crystal_colour colourless
_exptl_crystal_density_diffrn 1.410
_exptl_crystal_description rod
_exptl_crystal_F_000 468
_exptl_crystal_size_max 0.200
_exptl_crystal_size_mid 0.080
_exptl_crystal_size_min 0.060
_refine_diff_density_max 0.234
_refine_diff_density_min -0.203
_refine_diff_density_rms 0.040
_refine_ls_extinction_method none
_refine_ls_goodness_of_fit_ref 1.084
_refine_ls_hydrogen_treatment constr
_refine_ls_matrix_type full
_refine_ls_number_parameters 129
_refine_ls_number_reflns 2158
_refine_ls_number_restraints 0
_refine_ls_restrained_S_all 1.084
_refine_ls_R_factor_all 0.0356
_refine_ls_R_factor_gt 0.0301
_refine_ls_shift/su_max 0.000
_refine_ls_shift/su_mean 0.000
_refine_ls_structure_factor_coef Fsqd
_refine_ls_weighting_details 'w=1/[\s^2^(Fo^2^)+(0.0378P)^2^+0.2564P] where P=(Fo^2^+2Fc^2^)/3'
_refine_ls_weighting_scheme calc
_refine_ls_wR_factor_gt 0.0793
_refine_ls_wR_factor_ref 0.0823
_reflns_Friedel_coverage 0.000
_reflns_number_gt 1864
_reflns_number_total 2158
_reflns_threshold_expression 'I > 2\s(I)'
_cod_data_source_file d4dt03427a2.cif
_cod_data_source_block NNSU-5
_cod_original_sg_symbol_H-M 'P 21/c'
_cod_database_code 7717962
_shelx_shelxl_version_number 2018/3
_shelx_space_group_comment
;
The symmetry employed for this shelxl refinement is uniquely defined
by the following loop, which should always be used as a source of
symmetry information in preference to the above space-group names.
They are only intended as comments.
;

loop_
_space_group_symop_operation_xyz
'x, y, z'
'-x, y+1/2, -z+1/2'
'-x, -y, -z'
'x, -y-1/2, z-1/2'

loop_
_atom_site_label
_atom_site_type_symbol
_atom_site_fract_x
_atom_site_fract_y
_atom_site_fract_z
_atom_site_U_iso_or_equiv
_atom_site_adp_type
_atom_site_occupancy
_atom_site_site_symmetry_order
_atom_site_calc_flag
_atom_site_refinement_flags_posn
_atom_site_refinement_flags_adp
_atom_site_refinement_flags_occupancy
_atom_site_disorder_assembly
_atom_site_disorder_group
C1 C 0.4675(2) 0.11745(12) 0.48428(9) 0.0268(3) Uani 1 1 d . . . . .
C2 C 0.6694(2) 0.07037(12) 0.50818(9) 0.0277(3) Uani 1 1 d . . . . .
N2 N 0.48837(19) 0.23852(10) 0.47270(8) 0.0307(3) Uani 1 1 d . . . . .
O1 O 0.81444(15) 0.16123(8) 0.51076(7) 0.0325(2) Uani 1 1 d . . . . .
C3 C 0.6923(2) 0.26086(12) 0.48813(10) 0.0309(3) Uani 1 1 d . . . . .
Na1 Na 0.25245(10) 0.39505(5) 0.41969(4) 0.03539(17) Uani 1 1 d . . . . .
S1 S 0.82416(7) 0.39004(3) 0.48284(3) 0.04160(14) Uani 1 1 d . . . . .
O2 O 0.36581(19) 0.50342(10) 0.29499(7) 0.0429(3) Uani 1 1 d . . . . .
O3 O 0.14057(19) 0.29540(11) 0.27911(7) 0.0450(3) Uani 1 1 d . . . . .
C7 C 0.5389(3) 0.58364(18) 0.30461(14) 0.0574(5) Uani 1 1 d . . . . .
H7A H 0.541043 0.629665 0.249562 0.086 Uiso 1 1 calc R U . . .
H7B H 0.672147 0.540883 0.315273 0.086 Uiso 1 1 calc R U . . .
H7C H 0.521652 0.635214 0.355584 0.086 Uiso 1 1 calc R U . . .
C8 C 0.2872(2) 0.04630(12) 0.47488(9) 0.0301(3) Uani 1 1 d . . . . .
H8 H 0.148914 0.075026 0.458537 0.036 Uiso 1 1 calc R U . . .
C4 C 0.3792(3) 0.42834(18) 0.21993(12) 0.0549(5) Uani 1 1 d . . . . .
H4A H 0.496958 0.372782 0.232633 0.066 Uiso 1 1 calc R U . . .
H4B H 0.407541 0.474198 0.166262 0.066 Uiso 1 1 calc R U . . .
C5 C 0.1744(4) 0.36385(17) 0.20232(12) 0.0557(5) Uani 1 1 d . . . . .
H5A H 0.056325 0.419366 0.190221 0.067 Uiso 1 1 calc R U . . .
H5B H 0.180016 0.313404 0.148964 0.067 Uiso 1 1 calc R U . . .
C6 C -0.0421(3) 0.2227(2) 0.26453(15) 0.0635(6) Uani 1 1 d . . . . .
H6A H -0.167461 0.270748 0.249112 0.095 Uiso 1 1 calc R U . . .
H6B H -0.060981 0.178695 0.319364 0.095 Uiso 1 1 calc R U . . .
H6C H -0.023022 0.168919 0.215119 0.095 Uiso 1 1 calc R U . . .

loop_
_atom_site_aniso_label
_atom_site_aniso_U_11
_atom_site_aniso_U_22
_atom_site_aniso_U_33
_atom_site_aniso_U_23
_atom_site_aniso_U_13
_atom_site_aniso_U_12
C1 0.0262(7) 0.0244(7) 0.0299(7) -0.0004(5) 0.0035(5) 0.0031(5)
C2 0.0236(7) 0.0271(7) 0.0325(7) -0.0018(5) 0.0030(5) -0.0021(5)
N2 0.0280(6) 0.0241(6) 0.0401(6) -0.0008(5) 0.0036(5) 0.0010(5)
O1 0.0236(5) 0.0249(5) 0.0487(6) -0.0016(4) 0.0020(4) -0.0013(4)
C3 0.0317(8) 0.0259(7) 0.0359(7) -0.0028(6) 0.0074(6) 0.0020(6)
Na1 0.0392(4) 0.0300(3) 0.0371(3) 0.0013(2) 0.0046(2) 0.0045(2)
S1 0.0393(2) 0.0248(2) 0.0630(3) -0.00625(17) 0.01718(19) -0.00551(15)
O2 0.0481(7) 0.0396(6) 0.0418(6) -0.0017(5) 0.0092(5) -0.0055(5)
O3 0.0464(7) 0.0459(7) 0.0419(6) -0.0019(5) -0.0006(5) -0.0063(5)
C7 0.0603(13) 0.0509(11) 0.0616(11) 0.0046(9) 0.0076(9) -0.0152(9)
C8 0.0220(7) 0.0282(7) 0.0399(7) 0.0005(6) 0.0010(6) 0.0033(5)
C4 0.0705(13) 0.0533(11) 0.0433(9) -0.0048(8) 0.0186(9) -0.0085(10)
C5 0.0751(14) 0.0513(11) 0.0383(9) 0.0022(8) -0.0076(9) -0.0047(10)
C6 0.0523(12) 0.0648(13) 0.0730(13) -0.0093(10) 0.0026(10) -0.0174(10)

loop_
_atom_type_symbol
_atom_type_description
_atom_type_scat_dispersion_real
_atom_type_scat_dispersion_imag
_atom_type_scat_source
C C 0.0033 0.0016 'International Tables Vol C Tables 4.2.6.8 and 6.1.1.4'
H H 0.0000 0.0000 'International Tables Vol C Tables 4.2.6.8 and 6.1.1.4'
N N 0.0061 0.0033 'International Tables Vol C Tables 4.2.6.8 and 6.1.1.4'
O O 0.0106 0.0060 'International Tables Vol C Tables 4.2.6.8 and 6.1.1.4'
Na Na 0.0362 0.0249 'International Tables Vol C Tables 4.2.6.8 and 6.1.1.4'
S S 0.1246 0.1234 'International Tables Vol C Tables 4.2.6.8 and 6.1.1.4'

loop_
_geom_angle_atom_site_label_1
_geom_angle_atom_site_label_2
_geom_angle_atom_site_label_3
_geom_angle
_geom_angle_site_symmetry_1
_geom_angle_site_symmetry_3
_geom_angle_publ_flag
C8 C1 C2 120.94(13) . . ?
C8 C1 N2 130.46(13) . . ?
C2 C1 N2 108.60(12) . . ?
C8 C2 O1 127.09(13) 3_656 . ?
C8 C2 C1 125.42(13) 3_656 . ?
O1 C2 C1 107.49(12) . . ?
C3 N2 C1 105.81(12) . . ?
C3 N2 Na1 118.51(10) . . ?
C1 N2 Na1 135.32(9) . . ?
C2 O1 C3 105.04(10) . . ?
N2 C3 O1 113.07(12) . . ?
N2 C3 S1 129.54(11) . . ?
O1 C3 S1 117.39(10) . . ?
O2 Na1 N2 114.87(5) . . ?
O2 Na1 O3 70.34(4) . . ?
N2 Na1 O3 93.09(4) . . ?
O2 Na1 S1 91.06(3) . 3_666 ?
N2 Na1 S1 126.12(4) . 3_666 ?
O3 Na1 S1 140.79(4) . 3_666 ?
O2 Na1 S1 127.13(4) . 1_455 ?
N2 Na1 S1 115.99(4) . 1_455 ?
O3 Na1 S1 93.41(4) . 1_455 ?
S1 Na1 S1 70.205(18) 3_666 1_455 ?
C3 S1 Na1 127.48(5) . 3_666 ?
C3 S1 Na1 119.85(5) . 1_655 ?
Na1 S1 Na1 109.796(18) 3_666 1_655 ?
C4 O2 C7 111.91(14) . . ?
C4 O2 Na1 109.60(10) . . ?
C7 O2 Na1 122.46(10) . . ?
C5 O3 C6 112.33(15) . . ?
C5 O3 Na1 112.20(10) . . ?
C6 O3 Na1 125.19(11) . . ?
O2 C7 H7A 109.5 . . ?
O2 C7 H7B 109.5 . . ?
H7A C7 H7B 109.5 . . ?
O2 C7 H7C 109.5 . . ?
H7A C7 H7C 109.5 . . ?
H7B C7 H7C 109.5 . . ?
C2 C8 C1 113.63(13) 3_656 . ?
C2 C8 H8 123.2 3_656 . ?
C1 C8 H8 123.2 . . ?
O2 C4 C5 109.18(15) . . ?
O2 C4 H4A 109.8 . . ?
C5 C4 H4A 109.8 . . ?
O2 C4 H4B 109.8 . . ?
C5 C4 H4B 109.8 . . ?
H4A C4 H4B 108.3 . . ?
O3 C5 C4 108.88(15) . . ?
O3 C5 H5A 109.9 . . ?
C4 C5 H5A 109.9 . . ?
O3 C5 H5B 109.9 . . ?
C4 C5 H5B 109.9 . . ?
H5A C5 H5B 108.3 . . ?
O3 C6 H6A 109.5 . . ?
O3 C6 H6B 109.5 . . ?
H6A C6 H6B 109.5 . . ?
O3 C6 H6C 109.5 . . ?
H6A C6 H6C 109.5 . . ?
H6B C6 H6C 109.5 . . ?

loop_
_geom_bond_atom_site_label_1
_geom_bond_atom_site_label_2
_geom_bond_distance
_geom_bond_site_symmetry_2
_geom_bond_publ_flag
C1 C8 1.391(2) . ?
C1 C2 1.3939(19) . ?
C1 N2 1.4012(18) . ?
C2 C8 1.379(2) 3_656 ?
C2 O1 1.3792(17) . ?
N2 C3 1.3064(19) . ?
N2 Na1 2.4088(13) . ?
O1 C3 1.3965(17) . ?
C3 S1 1.6972(15) . ?
Na1 O2 2.3811(12) . ?
Na1 O3 2.4188(12) . ?
Na1 S1 2.9082(7) 3_666 ?
Na1 S1 2.9245(8) 1_455 ?
O2 C4 1.411(2) . ?
O2 C7 1.419(2) . ?
O3 C5 1.410(2) . ?
O3 C6 1.417(2) . ?
C7 H7A 0.9700 . ?
C7 H7B 0.9700 . ?
C7 H7C 0.9700 . ?
C8 H8 0.9400 . ?
C4 C5 1.485(3) . ?
C4 H4A 0.9800 . ?
C4 H4B 0.9800 . ?
C5 H5A 0.9800 . ?
C5 H5B 0.9800 . ?
C6 H6A 0.9700 . ?
C6 H6B 0.9700 . ?
C6 H6C 0.9700 . ?
